data_7708851
loop_
_publ_author_name
'Cabeza, Javier A.'
'Fern\'andez, Israel'
'Garc\'ia-\'Alvarez, Pablo'
'Garc\'ia-Soriano, Rub\'en'
'Laglera-G\'andara, Carlos J'
'Toral, Rub\'en'

_publ_section_title
;
 Stannylenes based on pyrrole-phosphane and dipyrromethane-diphosphane
 scaffolds: syntheses and behavior as precursors to PSnP pincer
 palladium(II), palladium(0) and gold(I) complexes.
;
_journal_issue 44
_journal_name_full 'Dalton transactions (Cambridge, England : 2003)'
_journal_page_first 16122
_journal_page_last 16132
_journal_paper_doi 10.1039/d1dt02967c
_journal_volume 50
_journal_year 2021
_chemical_formula_moiety 'C26 H46 N2 P2 Sn'
_chemical_formula_sum 'C26 H46 N2 P2 Sn'
_chemical_formula_weight 567.28
_space_group_crystal_system monoclinic
_space_group_IT_number 14
_space_group_name_Hall '-P 2yn'
_space_group_name_H-M_alt 'P 1 21/n 1'
_atom_sites_solution_hydrogens geom
_audit_creation_method SHELXL-2014
_audit_update_record
;
2021-07-19 deposited with the CCDC.	2021-10-06 downloaded from the CCDC.
;
_cell_angle_alpha 90
_cell_angle_beta 116.512(3)
_cell_angle_gamma 90
_cell_formula_units_Z 4
_cell_length_a 12.1119(7)
_cell_length_b 20.3951(13)
_cell_length_c 12.8713(8)
_cell_measurement_reflns_used 1997
_cell_measurement_temperature 100(2)
_cell_measurement_theta_max 29356
_cell_measurement_theta_min 2.744
_cell_volume 2845.2(3)
_computing_cell_refinement 'BRUKER APEX3'
_computing_data_collection 'BRUKER APEX3'
_computing_data_reduction 'BRUKER APEX3'
_computing_molecular_graphics 'MERCURY (Cambridge Crystallographic Data Centre: Cambridge, UK, 2020)'
_computing_structure_refinement 'SHELXL-2013 (Sheldrick, 2013)'
_computing_structure_solution 'SIR-97 (Giacovazzo, 1999)'
_diffrn_ambient_temperature 100(2)
_diffrn_measured_fraction_theta_full 0.999
_diffrn_measured_fraction_theta_max 0.999
_diffrn_measurement_device_type 'Bruker D8 VENTURE PHOTON III-14'
_diffrn_radiation_type MoK\a
_diffrn_radiation_wavelength 0.71069
_diffrn_reflns_av_R_equivalents 0.0402
_diffrn_reflns_av_unetI/netI 0.0193
_diffrn_reflns_Laue_measured_fraction_full 0.999
_diffrn_reflns_Laue_measured_fraction_max 0.999
_diffrn_reflns_limit_h_max 16
_diffrn_reflns_limit_h_min -16
_diffrn_reflns_limit_k_max 28
_diffrn_reflns_limit_k_min -28
_diffrn_reflns_limit_l_max 17
_diffrn_reflns_limit_l_min -17
_diffrn_reflns_number 90483
_diffrn_reflns_point_group_measured_fraction_full 0.999
_diffrn_reflns_point_group_measured_fraction_max 0.999
_diffrn_reflns_theta_full 25.240
_diffrn_reflns_theta_max 29.572
_diffrn_reflns_theta_min 2.668
_exptl_absorpt_coefficient_mu 1.026
_exptl_absorpt_correction_T_max 0.9011
_exptl_absorpt_correction_T_min 0.8602
_exptl_absorpt_correction_type multi-scan
_exptl_absorpt_process_details
; 
SADABS-2016/2 - Bruker AXS area detector scaling and absorption correction 

Reference: Krause, L., Herbst-Irmer, R., Sheldrick G.M. & Stalke D., J. Appl. Cryst. 48 (2015) 3-10.
;
_exptl_crystal_colour colourless
_exptl_crystal_density_diffrn 1.324
_exptl_crystal_description prism
_exptl_crystal_F_000 1184
_exptl_crystal_size_max 0.17
_exptl_crystal_size_mid 0.12
_exptl_crystal_size_min 0.10
_refine_diff_density_max 0.373
_refine_diff_density_min -0.291
_refine_diff_density_rms 0.055
_refine_ls_extinction_method none
_refine_ls_goodness_of_fit_ref 1.036
_refine_ls_hydrogen_treatment constr
_refine_ls_matrix_type full
_refine_ls_number_parameters 292
_refine_ls_number_reflns 7970
_refine_ls_number_restraints 0
_refine_ls_restrained_S_all 1.036
_refine_ls_R_factor_all 0.0245
_refine_ls_R_factor_gt 0.0189
_refine_ls_shift/su_max 0.003
_refine_ls_shift/su_mean 0.000
_refine_ls_structure_factor_coef Fsqd
_refine_ls_weighting_details 'w=1/[\s^2^(Fo^2^)+(0.0178P)^2^+1.2172P] where P=(Fo^2^+2Fc^2^)/3'
_refine_ls_weighting_scheme calc
_refine_ls_wR_factor_gt 0.0425
_refine_ls_wR_factor_ref 0.0444
_reflns_Friedel_coverage 0.000
_reflns_number_gt 7071
_reflns_number_total 7970
_reflns_threshold_expression 'I > 2\s(I)'
_cod_data_source_file d1dt02967c2.cif
_cod_data_source_block 3-21cmc004
_cod_original_sg_symbol_H-M 'P 21/n'
_cod_database_code 7708851
_shelx_space_group_comment
;
The symmetry employed for this shelxl refinement is uniquely defined
by the following loop, which should always be used as a source of
symmetry information in preference to the above space-group names.
They are only intended as comments.
;
_shelxl_version_number 2014-3

loop_
_space_group_symop_operation_xyz
'x, y, z'
'-x+1/2, y+1/2, -z+1/2'
'-x, -y, -z'
'x-1/2, -y-1/2, z-1/2'

loop_
_atom_site_label
_atom_site_type_symbol
_atom_site_fract_x
_atom_site_fract_y
_atom_site_fract_z
_atom_site_U_iso_or_equiv
_atom_site_adp_type
_atom_site_occupancy
_atom_site_site_symmetry_order
_atom_site_calc_flag
_atom_site_refinement_flags_posn
_atom_site_refinement_flags_adp
_atom_site_refinement_flags_occupancy
_atom_site_disorder_assembly
_atom_site_disorder_group
Sn1 Sn 0.80975(2) 0.11391(2) 0.46172(2) 0.01392(3) Uani 1 1 d . . . . .
P2 P 0.92512(3) 0.12733(2) 0.25249(3) 0.01357(6) Uani 1 1 d . . . . .
P1 P 0.56963(3) 0.13764(2) 0.31242(3) 0.01297(6) Uani 1 1 d . . . . .
N1 N 0.70771(10) 0.07727(5) 0.55270(9) 0.0166(2) Uani 1 1 d . . . . .
N2 N 0.81886(9) 0.02030(5) 0.39278(9) 0.0148(2) Uani 1 1 d . . . . .
C4 C 0.55160(12) 0.22803(6) 0.32743(12) 0.0184(3) Uani 1 1 d . . . . .
C19 C 1.06099(12) 0.18561(6) 0.32107(11) 0.0173(2) Uani 1 1 d . . . . .
C25 C 1.02729(13) 0.08717(7) 0.09525(12) 0.0218(3) Uani 1 1 d . . . . .
H25A H 1.0070 0.0700 0.0177 0.033 Uiso 1 1 calc R U . . .
H25B H 1.0756 0.0546 0.1539 0.033 Uiso 1 1 calc R U . . .
H25C H 1.0756 0.1275 0.1082 0.033 Uiso 1 1 calc R U . . .
C2 C 0.58867(14) 0.24072(7) 0.45651(13) 0.0241(3) Uani 1 1 d . . . . .
H2A H 0.6718 0.2234 0.5037 0.036 Uiso 1 1 calc R U . . .
H2B H 0.5300 0.2188 0.4783 0.036 Uiso 1 1 calc R U . . .
H2C H 0.5879 0.2880 0.4698 0.036 Uiso 1 1 calc R U . . .
C9 C 0.49574(12) 0.09543(6) 0.39108(11) 0.0159(2) Uani 1 1 d . . . . .
H9A H 0.4233 0.1211 0.3839 0.019 Uiso 1 1 calc R U . . .
H9B H 0.4662 0.0519 0.3556 0.019 Uiso 1 1 calc R U . . .
C10 C 0.58313(11) 0.08693(6) 0.51697(11) 0.0149(2) Uani 1 1 d . . . . .
C21 C 1.04549(14) 0.24420(7) 0.24084(13) 0.0247(3) Uani 1 1 d . . . . .
H21A H 1.1060 0.2781 0.2839 0.037 Uiso 1 1 calc R U . . .
H21B H 0.9620 0.2621 0.2129 0.037 Uiso 1 1 calc R U . . .
H21C H 1.0585 0.2298 0.1745 0.037 Uiso 1 1 calc R U . . .
C16 C 0.87922(13) -0.06031(6) 0.31121(12) 0.0192(3) Uani 1 1 d . . . . .
H16 H 0.9220 -0.0839 0.2767 0.023 Uiso 1 1 calc R U . . .
C12 C 0.67178(13) 0.07344(7) 0.71021(12) 0.0218(3) Uani 1 1 d . . . . .
H12 H 0.6840 0.0692 0.7881 0.026 Uiso 1 1 calc R U . . .
C24 C 0.82733(13) 0.03993(7) 0.06946(12) 0.0228(3) Uani 1 1 d . . . . .
H24A H 0.8047 0.0293 -0.0118 0.034 Uiso 1 1 calc R U . . .
H24B H 0.7524 0.0477 0.0787 0.034 Uiso 1 1 calc R U . . .
H24C H 0.8735 0.0033 0.1191 0.034 Uiso 1 1 calc R U . . .
C7 C 0.52637(13) 0.03700(7) 0.15781(12) 0.0233(3) Uani 1 1 d . . . . .
H7A H 0.5083 0.0104 0.2118 0.035 Uiso 1 1 calc R U . . .
H7B H 0.6153 0.0363 0.1816 0.035 Uiso 1 1 calc R U . . .
H7C H 0.4823 0.0190 0.0792 0.035 Uiso 1 1 calc R U . . .
C8 C 0.48430(12) 0.10795(7) 0.15912(11) 0.0184(3) Uani 1 1 d . . . . .
C18 C 0.99064(11) 0.05248(6) 0.34331(11) 0.0142(2) Uani 1 1 d . . . . .
H18A H 1.0435 0.0296 0.3143 0.017 Uiso 1 1 calc R U . . .
H18B H 1.0444 0.0666 0.4239 0.017 Uiso 1 1 calc R U . . .
C17 C 0.89801(11) 0.00431(6) 0.34595(11) 0.0145(2) Uani 1 1 d . . . . .
C15 C 0.78415(12) -0.08522(6) 0.33643(12) 0.0203(3) Uani 1 1 d . . . . .
H15 H 0.7507 -0.1283 0.3214 0.024 Uiso 1 1 calc R U . . .
C20 C 1.05473(13) 0.21218(7) 0.43041(12) 0.0224(3) Uani 1 1 d . . . . .
H20A H 1.0623 0.1757 0.4828 0.034 Uiso 1 1 calc R U . . .
H20B H 0.9756 0.2344 0.4079 0.034 Uiso 1 1 calc R U . . .
H20C H 1.1223 0.2433 0.4701 0.034 Uiso 1 1 calc R U . . .
C26 C 0.83595(13) 0.15602(7) 0.01710(12) 0.0233(3) Uani 1 1 d . . . . .
H26A H 0.8834 0.1969 0.0386 0.035 Uiso 1 1 calc R U . . .
H26B H 0.7563 0.1628 0.0180 0.035 Uiso 1 1 calc R U . . .
H26C H 0.8223 0.1428 -0.0609 0.035 Uiso 1 1 calc R U . . .
C23 C 0.90799(12) 0.10200(6) 0.10446(11) 0.0168(2) Uani 1 1 d . . . . .
C11 C 0.55835(13) 0.08510(7) 0.61134(12) 0.0196(3) Uani 1 1 d . . . . .
H11 H 0.4800 0.0906 0.6103 0.024 Uiso 1 1 calc R U . . .
C1 C 0.64229(14) 0.26497(7) 0.29453(14) 0.0264(3) Uani 1 1 d . . . . .
H1A H 0.6440 0.3114 0.3148 0.040 Uiso 1 1 calc R U . . .
H1B H 0.6155 0.2608 0.2109 0.040 Uiso 1 1 calc R U . . .
H1C H 0.7250 0.2462 0.3370 0.040 Uiso 1 1 calc R U . . .
C13 C 0.76066(13) 0.06951(6) 0.67186(11) 0.0201(3) Uani 1 1 d . . . . .
H13 H 0.8461 0.0625 0.7201 0.024 Uiso 1 1 calc R U . . .
C14 C 0.75044(12) -0.03470(6) 0.38670(12) 0.0184(3) Uani 1 1 d . . . . .
H14 H 0.6890 -0.0373 0.4134 0.022 Uiso 1 1 calc R U . . .
C3 C 0.42039(13) 0.25451(7) 0.25586(13) 0.0249(3) Uani 1 1 d . . . . .
H3A H 0.3623 0.2292 0.2738 0.037 Uiso 1 1 calc R U . . .
H3B H 0.3980 0.2505 0.1730 0.037 Uiso 1 1 calc R U . . .
H3C H 0.4172 0.3007 0.2752 0.037 Uiso 1 1 calc R U . . .
C22 C 1.18924(12) 0.15536(7) 0.35907(12) 0.0216(3) Uani 1 1 d . . . . .
H22A H 1.1973 0.1402 0.2905 0.032 Uiso 1 1 calc R U . . .
H22B H 1.1997 0.1182 0.4109 0.032 Uiso 1 1 calc R U . . .
H22C H 1.2526 0.1884 0.4001 0.032 Uiso 1 1 calc R U . . .
C6 C 0.34348(13) 0.10790(7) 0.11579(12) 0.0239(3) Uani 1 1 d . . . . .
H6A H 0.3151 0.1527 0.1172 0.036 Uiso 1 1 calc R U . . .
H6B H 0.3225 0.0800 0.1664 0.036 Uiso 1 1 calc R U . . .
H6C H 0.3032 0.0910 0.0362 0.036 Uiso 1 1 calc R U . . .
C5 C 0.51830(14) 0.14958(8) 0.07863(12) 0.0274(3) Uani 1 1 d . . . . .
H5A H 0.4853 0.1290 0.0018 0.041 Uiso 1 1 calc R U . . .
H5B H 0.6083 0.1528 0.1110 0.041 Uiso 1 1 calc R U . . .
H5C H 0.4831 0.1936 0.0715 0.041 Uiso 1 1 calc R U . . .

loop_
_atom_site_aniso_label
_atom_site_aniso_U_11
_atom_site_aniso_U_22
_atom_site_aniso_U_33
_atom_site_aniso_U_23
_atom_site_aniso_U_13
_atom_site_aniso_U_12
Sn1 0.01315(4) 0.01265(4) 0.01668(4) -0.00061(3) 0.00732(3) 0.00016(3)
P2 0.01400(15) 0.01135(14) 0.01692(15) -0.00040(11) 0.00831(12) 0.00012(11)
P1 0.01337(14) 0.01261(14) 0.01421(14) 0.00156(11) 0.00730(12) 0.00078(11)
N1 0.0180(5) 0.0171(5) 0.0158(5) 0.0021(4) 0.0084(4) 0.0019(4)
N2 0.0142(5) 0.0119(5) 0.0189(5) 0.0010(4) 0.0080(4) -0.0001(4)
C4 0.0185(6) 0.0130(6) 0.0241(7) 0.0025(5) 0.0098(5) 0.0017(5)
C19 0.0194(6) 0.0141(6) 0.0212(6) -0.0014(5) 0.0116(5) -0.0031(5)
C25 0.0241(7) 0.0238(7) 0.0216(7) -0.0005(5) 0.0138(6) 0.0028(5)
C2 0.0290(7) 0.0153(6) 0.0280(7) -0.0045(5) 0.0128(6) 0.0015(5)
C9 0.0156(6) 0.0175(6) 0.0162(6) 0.0009(5) 0.0086(5) -0.0010(5)
C10 0.0161(6) 0.0125(5) 0.0171(6) 0.0007(4) 0.0085(5) -0.0018(4)
C21 0.0306(8) 0.0164(6) 0.0291(7) 0.0015(5) 0.0152(6) -0.0052(6)
C16 0.0228(7) 0.0145(6) 0.0207(6) -0.0019(5) 0.0102(5) -0.0002(5)
C12 0.0289(7) 0.0219(6) 0.0160(6) -0.0004(5) 0.0114(6) -0.0069(6)
C24 0.0278(7) 0.0206(6) 0.0190(6) -0.0035(5) 0.0096(6) -0.0055(6)
C7 0.0260(7) 0.0243(7) 0.0200(6) -0.0052(5) 0.0105(6) 0.0013(6)
C8 0.0181(6) 0.0226(6) 0.0140(6) 0.0012(5) 0.0066(5) 0.0008(5)
C18 0.0133(6) 0.0129(5) 0.0176(6) 0.0006(4) 0.0079(5) 0.0008(4)
C17 0.0145(6) 0.0124(5) 0.0159(6) 0.0007(4) 0.0060(5) 0.0010(4)
C15 0.0210(7) 0.0140(6) 0.0226(6) -0.0002(5) 0.0067(5) -0.0046(5)
C20 0.0255(7) 0.0195(6) 0.0261(7) -0.0077(5) 0.0151(6) -0.0074(5)
C26 0.0237(7) 0.0241(7) 0.0198(7) 0.0042(5) 0.0075(6) 0.0023(6)
C23 0.0176(6) 0.0162(6) 0.0166(6) -0.0002(5) 0.0075(5) -0.0006(5)
C11 0.0214(7) 0.0209(6) 0.0210(6) -0.0014(5) 0.0133(5) -0.0059(5)
C1 0.0250(7) 0.0167(6) 0.0387(8) 0.0060(6) 0.0152(7) -0.0012(5)
C13 0.0219(7) 0.0196(6) 0.0161(6) 0.0023(5) 0.0060(5) 0.0008(5)
C14 0.0153(6) 0.0168(6) 0.0226(6) 0.0037(5) 0.0081(5) -0.0025(5)
C3 0.0232(7) 0.0189(6) 0.0318(8) 0.0056(6) 0.0115(6) 0.0065(5)
C22 0.0171(6) 0.0248(7) 0.0243(7) -0.0029(5) 0.0106(5) -0.0052(5)
C6 0.0186(6) 0.0281(7) 0.0201(6) -0.0004(5) 0.0043(5) 0.0004(6)
C5 0.0325(8) 0.0345(8) 0.0182(7) 0.0058(6) 0.0139(6) 0.0005(6)

loop_
_atom_type_symbol
_atom_type_description
_atom_type_scat_dispersion_real
_atom_type_scat_dispersion_imag
_atom_type_scat_source
C C 0.0033 0.0016 'International Tables Vol C Tables 4.2.6.8 and 6.1.1.4'
H H 0.0000 0.0000 'International Tables Vol C Tables 4.2.6.8 and 6.1.1.4'
N N 0.0061 0.0033 'International Tables Vol C Tables 4.2.6.8 and 6.1.1.4'
P P 0.1023 0.0942 'International Tables Vol C Tables 4.2.6.8 and 6.1.1.4'
Sn Sn -0.6537 1.4246 'International Tables Vol C Tables 4.2.6.8 and 6.1.1.4'

loop_
_geom_angle_atom_site_label_1
_geom_angle_atom_site_label_2
_geom_angle_atom_site_label_3
_geom_angle
_geom_angle_site_symmetry_1
_geom_angle_site_symmetry_3
_geom_angle_publ_flag
N2 Sn1 N1 93.66(4) . . ?
N2 Sn1 P1 95.92(3) . . ?
N1 Sn1 P1 75.91(3) . . ?
C18 P2 C23 103.39(6) . . ?
C18 P2 C19 100.52(6) . . ?
C23 P2 C19 108.75(6) . . ?
C9 P1 C8 104.69(6) . . ?
C9 P1 C4 107.21(6) . . ?
C8 P1 C4 113.03(6) . . ?
C9 P1 Sn1 99.07(4) . . ?
C8 P1 Sn1 126.88(4) . . ?
C4 P1 Sn1 103.82(4) . . ?
C10 N1 C13 106.41(10) . . ?
C10 N1 Sn1 124.72(8) . . ?
C13 N1 Sn1 122.82(9) . . ?
C14 N2 C17 107.50(10) . . ?
C14 N2 Sn1 127.79(9) . . ?
C17 N2 Sn1 124.70(8) . . ?
C3 C4 C1 109.72(11) . . ?
C3 C4 C2 108.29(11) . . ?
C1 C4 C2 108.36(12) . . ?
C3 C4 P1 114.87(9) . . ?
C1 C4 P1 108.81(9) . . ?
C2 C4 P1 106.58(9) . . ?
C21 C19 C22 109.26(11) . . ?
C21 C19 C20 107.43(11) . . ?
C22 C19 C20 107.80(11) . . ?
C21 C19 P2 110.75(9) . . ?
C22 C19 P2 116.14(9) . . ?
C20 C19 P2 105.01(8) . . ?
C10 C9 P1 111.56(9) . . ?
C11 C10 N1 109.80(11) . . ?
C11 C10 C9 129.12(12) . . ?
N1 C10 C9 121.06(11) . . ?
C17 C16 C15 107.51(12) . . ?
C13 C12 C11 106.79(11) . . ?
C5 C8 C7 108.90(11) . . ?
C5 C8 C6 110.14(11) . . ?
C7 C8 C6 108.33(11) . . ?
C5 C8 P1 110.18(10) . . ?
C7 C8 P1 106.63(9) . . ?
C6 C8 P1 112.52(9) . . ?
C17 C18 P2 115.77(8) . . ?
C16 C17 N2 108.75(11) . . ?
C16 C17 C18 129.40(12) . . ?
N2 C17 C18 121.77(11) . . ?
C14 C15 C16 106.32(11) . . ?
C25 C23 C26 109.38(11) . . ?
C25 C23 C24 108.21(11) . . ?
C26 C23 C24 107.25(11) . . ?
C25 C23 P2 116.63(9) . . ?
C26 C23 P2 108.17(9) . . ?
C24 C23 P2 106.80(9) . . ?
C10 C11 C12 106.96(12) . . ?
C12 C13 N1 110.03(12) . . ?
C15 C14 N2 109.90(11) . . ?

loop_
_geom_bond_atom_site_label_1
_geom_bond_atom_site_label_2
_geom_bond_distance
_geom_bond_site_symmetry_2
_geom_bond_publ_flag
Sn1 N2 2.1289(10) . ?
Sn1 N1 2.1791(10) . ?
Sn1 P1 2.7195(4) . ?
P2 C18 1.8703(12) . ?
P2 C23 1.8940(13) . ?
P2 C19 1.8983(13) . ?
P1 C9 1.8373(12) . ?
P1 C8 1.8729(13) . ?
P1 C4 1.8766(13) . ?
N1 C10 1.3812(16) . ?
N1 C13 1.3822(16) . ?
N2 C14 1.3760(16) . ?
N2 C17 1.3799(16) . ?
C4 C3 1.5358(18) . ?
C4 C1 1.5389(19) . ?
C4 C2 1.5372(19) . ?
C19 C21 1.5350(18) . ?
C19 C22 1.5344(18) . ?
C19 C20 1.5412(18) . ?
C25 C23 1.5317(18) . ?
C9 C10 1.4983(17) . ?
C10 C11 1.3756(17) . ?
C16 C17 1.3777(17) . ?
C16 C15 1.4223(19) . ?
C12 C13 1.3724(19) . ?
C12 C11 1.4151(19) . ?
C24 C23 1.5385(18) . ?
C7 C8 1.5367(19) . ?
C8 C5 1.5312(18) . ?
C8 C6 1.5398(19) . ?
C18 C17 1.5031(17) . ?
C15 C14 1.3722(19) . ?
C26 C23 1.5373(18) . ?
